data_4128911
loop_
_publ_author_name
'Li, Qi'
'Zhu, Huangtianzhi'
'Huang, Feihe'

_publ_section_title
;
 Alkyl Chain Length-Selective Vapor-Induced Fluorochromism of
 Pillar[5]arene-Based Nonporous Adaptive Crystals.
;
_journal_issue 34
_journal_name_full 'Journal of the American Chemical Society'
_journal_page_first 13290
_journal_page_last 13294
_journal_paper_doi 10.1021/jacs.9b05054
_journal_volume 141
_journal_year 2019
_chemical_formula_moiety 'C4 H10 O, 2(C4 H8 O), C75 H62 O8'
_chemical_formula_sum 'C87 H88 O11'
_chemical_formula_weight 1309.57
_space_group_crystal_system monoclinic
_space_group_IT_number 14
_space_group_name_Hall '-P 2yn'
_space_group_name_H-M_alt 'P 1 21/n 1'
_atom_sites_solution_hydrogens geom
_atom_sites_solution_primary dual
_audit_creation_date 2018-10-29
_audit_creation_method
;
Olex2 1.2
(compiled 2018.05.29 svn.r3508 for OlexSys, GUI svn.r5506)
;
_cell_angle_alpha 90
_cell_angle_beta 107.090(2)
_cell_angle_gamma 90
_cell_formula_units_Z 4
_cell_length_a 13.5456(5)
_cell_length_b 35.6442(11)
_cell_length_c 15.5089(5)
_cell_measurement_reflns_used 9949
_cell_measurement_temperature 170(2)
_cell_measurement_theta_max 54.877
_cell_measurement_theta_min 2.81
_cell_volume 7157.4(4)
_computing_cell_refinement 'SAINT v8.37A (Bruker, 2015)'
_computing_data_reduction 'SAINT v8.37A (Bruker, 2015)'
_computing_molecular_graphics 'Olex2 (Dolomanov et al., 2009)'
_computing_publication_material 'Olex2 (Dolomanov et al., 2009)'
_computing_structure_refinement 'ShelXL (Sheldrick, 2015)'
_computing_structure_solution 'ShelXT (Sheldrick, 2015)'
_diffrn_ambient_temperature 169.99
_diffrn_measured_fraction_theta_full 0.998
_diffrn_measured_fraction_theta_max 0.995
_diffrn_measurement_device_type 'Bruker D8 Venture'
_diffrn_measurement_method '\f and \w scans'
_diffrn_radiation_type GaK\a
_diffrn_radiation_wavelength 1.34139
_diffrn_reflns_av_R_equivalents 0.0725
_diffrn_reflns_av_unetI/netI 0.0609
_diffrn_reflns_Laue_measured_fraction_full 0.998
_diffrn_reflns_Laue_measured_fraction_max 0.995
_diffrn_reflns_limit_h_max 16
_diffrn_reflns_limit_h_min -16
_diffrn_reflns_limit_k_max 42
_diffrn_reflns_limit_k_min -43
_diffrn_reflns_limit_l_max 18
_diffrn_reflns_limit_l_min -17
_diffrn_reflns_number 60535
_diffrn_reflns_point_group_measured_fraction_full 0.998
_diffrn_reflns_point_group_measured_fraction_max 0.995
_diffrn_reflns_theta_full 53.594
_diffrn_reflns_theta_max 54.992
_diffrn_reflns_theta_min 2.809
_diffrn_standards_number 0
_exptl_absorpt_coefficient_mu 0.403
_exptl_absorpt_correction_T_max 0.7508
_exptl_absorpt_correction_T_min 0.4939
_exptl_absorpt_correction_type multi-scan
_exptl_absorpt_process_details
'SADABS-2016/2 (Bruker,2016/2) was used for absorption correction. wR2(int) was 0.1565 before and 0.0917 after correction. The Ratio of minimum to maximum transmission is 0.6578. The \l/2 correction factor is Not present.'
_exptl_crystal_colour yellow
_exptl_crystal_density_diffrn 1.215
_exptl_crystal_description block
_exptl_crystal_F_000 2792
_exptl_crystal_size_max 0.15
_exptl_crystal_size_mid 0.1
_exptl_crystal_size_min 0.08
_refine_diff_density_max 1.126
_refine_diff_density_min -0.615
_refine_diff_density_rms 0.095
_refine_ls_extinction_coef 0.0079(4)
_refine_ls_extinction_expression Fc^*^=kFc[1+0.001xFc^2^\l^3^/sin(2\q)]^-1/4^
_refine_ls_extinction_method 'SHELXL-2016/6 (Sheldrick 2016)'
_refine_ls_goodness_of_fit_ref 0.910
_refine_ls_hydrogen_treatment constr
_refine_ls_matrix_type fullcycle
_refine_ls_number_parameters 894
_refine_ls_number_reflns 13580
_refine_ls_number_restraints 100
_refine_ls_restrained_S_all 1.040
_refine_ls_R_factor_all 0.1215
_refine_ls_R_factor_gt 0.0972
_refine_ls_shift/su_max 0.005
_refine_ls_shift/su_mean 0.000
_refine_ls_structure_factor_coef Fsqd
_refine_ls_weighting_details 'w=1/[\s^2^(Fo^2^)+(0.1000P)^2^+20.0000P] where P=(Fo^2^+2Fc^2^)/3'
_refine_ls_weighting_scheme calc
_refine_ls_wR_factor_gt 0.2371
_refine_ls_wR_factor_ref 0.2564
_reflns_Friedel_coverage 0.000
_reflns_number_gt 9727
_reflns_number_total 13580
_reflns_threshold_expression 'I > 2\s(I)'
_cod_data_source_file MeP5en-C4.cif
_cod_data_source_block wmj18192_0m
_cod_database_code 4128911
_shelx_shelxl_version_number 2016/6
_shelx_space_group_comment
;
The symmetry employed for this shelxl refinement is uniquely defined
by the following loop, which should always be used as a source of
symmetry information in preference to the above space-group names.
They are only intended as comments.
;
_shelx_estimated_absorpt_t_max 0.968
_shelx_estimated_absorpt_t_min 0.942
_olex2_refinement_description
;
1. Fixed Uiso
 At 1.2 times of:
  All C(H) groups, All C(H,H) groups
 At 1.5 times of:
  All C(H,H,H) groups, All O(H) groups
2. Restrained distances
 C4-C1 = C2-C1 = C3-C2 = C87-C11 = C9-C11 = C9-C10
 1.5 with sigma of 0.02
 C4-C2
 2.45 with sigma of 0.02
 C1-C3
 2.45 with sigma of 0.02
 O1-C1
 1.48 with sigma of 0.02
 O1-C4
 2.33 with sigma of 0.02
3. Uiso/Uaniso restraints and constraints
O3 \\sim C9 \\sim C11 \\sim C10 \\sim C87: within 2A with sigma of 0.005 and
sigma for terminal atoms of 0.01
O1 \\sim C1 \\sim C4 \\sim C2 \\sim C3: within 2A with sigma of 0.005 and sigma
for terminal atoms of 0.01
Uanis(C87) \\sim Ueq, Uanis(C11) \\sim Ueq, Uanis(C10) \\sim Ueq, Uanis(C3)
\\sim Ueq, Uanis(C2) \\sim Ueq, Uanis(C1) \\sim Ueq, Uanis(C4) \\sim Ueq, :
with sigma of 0.005 and sigma for terminal atoms of 0.01
4.a Ternary CH refined with riding coordinates:
 C1(H1A)
4.b Secondary CH2 refined with riding coordinates:
 C2(H2A,H2B), C6(H6A,H6B), C11(H11A,H11B), C19(H19A,H19B), C28(H28A,H28B),
 C33(H33A,H33B), C42(H42A,H42B), C51(H51A,H51B)
4.c Aromatic/amide H refined with riding coordinates:
 C14(H14), C18(H18), C23(H23), C27(H27), C31(H31), C37(H37), C41(H41),
 C46(H46), C50(H50), C53(H53), C59(H59), C62(H62), C63(H63), C64(H64), C65(H65),
  C66(H66), C67(H67), C68(H68), C69(H69), C75(H75), C78(H78), C79(H79),
 C80(H80), C81(H81), C82(H82), C83(H83), C84(H84), C85(H85)
4.d Idealised Me refined as rotating group:
 C3(H3A,H3B,H3C), C4(H4A,H4B,H4C), C7(H7A,H7B,H7C), C8(H8A,H8B,H8C), C10(H10A,
 H10B,H10C), C87(H87A,H87B,H87C), C16(H16A,H16B,H16C), C22(H22A,H22B,H22C),
 C26(H26A,H26B,H26C), C36(H36A,H36B,H36C), C40(H40A,H40B,H40C), C45(H45A,H45B,
 H45C), C49(H49A,H49B,H49C), C86(H86A,H86B,H86C)
4.e Idealised tetrahedral OH refined as rotating group:
 O1(H1)
;
_olex2_submission_special_instructions 'No special instructions were received'

loop_
_space_group_symop_operation_xyz
'x, y, z'
'-x+1/2, y+1/2, -z+1/2'
'-x, -y, -z'
'x-1/2, -y-1/2, z-1/2'

loop_
_atom_site_label
_atom_site_type_symbol
_atom_site_fract_x
_atom_site_fract_y
_atom_site_fract_z
_atom_site_U_iso_or_equiv
_atom_site_adp_type
_atom_site_occupancy
_atom_site_site_symmetry_order
_atom_site_calc_flag
_atom_site_refinement_flags_posn
_atom_site_refinement_flags_adp
O1 O 0.606150 0.159200 0.860940 0.339(5) Uiso 1 1 d D U
H1 H 0.584187 0.137390 0.864511 0.509 Uiso 1 1 calc GR .
C1 C 0.706770 0.157180 0.840760 0.204(3) Uani 1 1 d D U
H1A H 0.705916 0.179787 0.802363 0.245 Uiso 1 1 calc R .
C2 C 0.755620 0.130270 0.803790 0.193(3) Uani 1 1 d D U
H2A H 0.757079 0.108031 0.842386 0.232 Uiso 1 1 calc R .
H2B H 0.827965 0.139196 0.819850 0.232 Uiso 1 1 calc R .
C3 C 0.738740 0.114150 0.713830 0.194(4) Uani 1 1 d D U
H3A H 0.753387 0.133116 0.673506 0.291 Uiso 1 1 calc GR .
H3B H 0.666774 0.105931 0.690208 0.291 Uiso 1 1 calc GR .
H3C H 0.784755 0.092607 0.717530 0.291 Uiso 1 1 calc GR .
C4 C 0.754520 0.172200 0.939530 0.186(4) Uani 1 1 d D U
H4A H 0.700400 0.184231 0.960093 0.278 Uiso 1 1 calc GR .
H4B H 0.808784 0.190514 0.940457 0.278 Uiso 1 1 calc GR .
H4C H 0.784156 0.151223 0.979641 0.278 Uiso 1 1 calc GR .
O2 O 0.511700 0.279200 0.957520 0.1225(18) Uani 1 1 d . .
C5 C 0.529330 0.254750 1.018330 0.148(4) Uani 1 1 d . .
C6 C 0.612460 0.253720 1.090740 0.152(4) Uani 1 1 d . .
H6A H 0.651922 0.230451 1.089488 0.183 Uiso 1 1 calc R .
H6B H 0.590210 0.253353 1.146095 0.183 Uiso 1 1 calc R .
C7 C 0.681580 0.287590 1.092960 0.143(3) Uani 1 1 d . .
H7A H 0.707316 0.287059 1.040154 0.214 Uiso 1 1 calc GR .
H7B H 0.740053 0.286877 1.148059 0.214 Uiso 1 1 calc GR .
H7C H 0.641877 0.310643 1.092097 0.214 Uiso 1 1 calc GR .
C8 C 0.443620 0.221690 1.014190 0.117(3) Uani 1 1 d . .
H8A H 0.401553 0.228441 1.053580 0.176 Uiso 1 1 calc GR .
H8B H 0.479153 0.197903 1.034450 0.176 Uiso 1 1 calc GR .
H8C H 0.399007 0.218997 0.952069 0.176 Uiso 1 1 calc GR .
O3 O 0.702830 -0.002980 0.494820 0.207(3) Uani 1 1 d . U
C9 C 0.793480 -0.007750 0.494910 0.161(3) Uani 1 1 d D U
C10 C 0.829550 -0.036340 0.448240 0.164(3) Uani 1 1 d D U
H10A H 0.829880 -0.060383 0.478975 0.246 Uiso 1 1 calc GR .
H10B H 0.899794 -0.030334 0.447206 0.246 Uiso 1 1 calc GR .
H10C H 0.783916 -0.038071 0.386271 0.246 Uiso 1 1 calc GR .
C11 C 0.891080 0.011540 0.530120 0.189(3) Uani 1 1 d D U
H11A H 0.916323 0.022559 0.481924 0.226 Uiso 1 1 calc R .
H11B H 0.945058 -0.004640 0.569691 0.226 Uiso 1 1 calc R .
C87 C 0.848690 0.043200 0.586380 0.232(5) Uani 1 1 d D U
H87A H 0.783827 0.053732 0.547942 0.348 Uiso 1 1 calc GR .
H87B H 0.900060 0.063241 0.605236 0.348 Uiso 1 1 calc GR .
H87C H 0.836707 0.031655 0.639773 0.348 Uiso 1 1 calc GR .
O4 O 0.797650 0.186920 0.528810 0.0523(7) Uani 1 1 d . .
O5 O 0.924370 0.254720 0.863240 0.0515(7) Uani 1 1 d . .
O6 O 1.097470 0.135580 0.747450 0.0509(7) Uani 1 1 d . .
O7 O 1.017750 0.129700 1.076680 0.0422(6) Uani 1 1 d . .
O8 O 0.565000 0.007110 0.717020 0.0477(6) Uani 1 1 d . .
O9 O 0.365580 0.135260 0.776830 0.0563(7) Uani 1 1 d . .
O10 O 0.477790 0.115130 0.475230 0.0671(8) Uani 1 1 d . .
O11 O 0.547080 0.242550 0.687590 0.0561(7) Uani 1 1 d . .
C12 C 0.832810 0.203540 0.612100 0.0399(8) Uani 1 1 d . .
C13 C 0.765290 0.229020 0.632960 0.0387(8) Uani 1 1 d . .
C14 C 0.796900 0.246530 0.716480 0.0389(8) Uani 1 1 d . .
H14 H 0.752627 0.264410 0.731525 0.047 Uiso 1 1 calc R .
C15 C 0.892060 0.238550 0.778950 0.0395(8) Uani 1 1 d . .
C16 C 0.849120 0.274830 0.892210 0.0601(11) Uani 1 1 d . .
H16A H 0.831870 0.298180 0.857690 0.090 Uiso 1 1 calc GR .
H16B H 0.876859 0.280704 0.956552 0.090 Uiso 1 1 calc GR .
H16C H 0.786794 0.259460 0.882344 0.090 Uiso 1 1 calc GR .
C17 C 0.959890 0.214100 0.756360 0.0380(7) Uani 1 1 d . .
C18 C 0.928950 0.196810 0.672690 0.0413(8) Uani 1 1 d . .
H18 H 0.974804 0.179930 0.656500 0.050 Uiso 1 1 calc R .
C19 C 1.064420 0.204250 0.822460 0.0427(8) Uani 1 1 d . .
H19A H 1.117037 0.203267 0.789704 0.051 Uiso 1 1 calc R .
H19B H 1.084882 0.224166 0.868794 0.051 Uiso 1 1 calc R .
C20 C 1.061850 0.167010 0.868210 0.0381(8) Uani 1 1 d . .
C21 C 1.073510 0.133060 0.828090 0.0392(8) Uani 1 1 d . .
C22 C 1.116920 0.101780 0.707670 0.0642(12) Uani 1 1 d . .
H22A H 1.132579 0.107382 0.651222 0.096 Uiso 1 1 calc GR .
H22B H 1.055797 0.085619 0.695052 0.096 Uiso 1 1 calc GR .
H22C H 1.175873 0.088899 0.749149 0.096 Uiso 1 1 calc GR .
C23 C 1.061640 0.099370 0.868570 0.0368(7) Uani 1 1 d . .
H23 H 1.067993 0.076460 0.839354 0.044 Uiso 1 1 calc R .
C24 C 1.040680 0.098430 0.950850 0.0344(7) Uani 1 1 d . .
C25 C 1.033740 0.132100 0.993430 0.0361(7) Uani 1 1 d . .
C26 C 1.029930 0.162910 1.129470 0.0563(10) Uani 1 1 d . .
H26A H 0.975687 0.180884 1.100192 0.084 Uiso 1 1 calc GR .
H26B H 1.097747 0.173981 1.135040 0.084 Uiso 1 1 calc GR .
H26C H 1.024756 0.156768 1.189583 0.084 Uiso 1 1 calc GR .
C27 C 1.043050 0.166060 0.951830 0.0370(7) Uani 1 1 d . .
H27 H 1.036457 0.188952 0.981020 0.044 Uiso 1 1 calc R .
C28 C 1.025150 0.061310 0.992450 0.0360(7) Uani 1 1 d . .
H28A H 1.054193 0.062970 1.058831 0.043 Uiso 1 1 calc R .
H28B H 1.063258 0.041475 0.970855 0.043 Uiso 1 1 calc R .
C29 C 0.912100 0.050520 0.969090 0.0329(7) Uani 1 1 d . .
C30 C 0.867500 0.024940 0.899780 0.0325(7) Uani 1 1 d . .
C31 C 0.762190 0.016170 0.879630 0.0345(7) Uani 1 1 d . .
H31 H 0.733632 -0.001845 0.833966 0.041 Uiso 1 1 calc R .
C32 C 0.698430 0.032760 0.923730 0.0325(7) Uani 1 1 d . .
C33 C 0.584220 0.024060 0.896120 0.0364(7) Uani 1 1 d . .
H33A H 0.557727 0.027812 0.948576 0.044 Uiso 1 1 calc R .
H33B H 0.573696 -0.002617 0.877980 0.044 Uiso 1 1 calc R .
C34 C 0.523170 0.048510 0.818740 0.0369(7) Uani 1 1 d . .
C35 C 0.517870 0.039990 0.729570 0.0405(8) Uani 1 1 d . .
C36 C 0.567480 -0.001450 0.627480 0.0666(12) Uani 1 1 d . .
H36A H 0.496752 -0.004470 0.587921 0.100 Uiso 1 1 calc GR .
H36B H 0.605994 -0.024783 0.628239 0.100 Uiso 1 1 calc GR .
H36C H 0.601392 0.019044 0.604994 0.100 Uiso 1 1 calc GR .
C37 C 0.465200 0.063420 0.659590 0.0458(9) Uani 1 1 d . .
H37 H 0.462861 0.057281 0.599414 0.055 Uiso 1 1 calc R .
C38 C 0.415870 0.095660 0.675890 0.0460(9) Uani 1 1 d . .
C39 C 0.418250 0.103570 0.764390 0.0449(8) Uani 1 1 d . .
C40 C 0.355720 0.141320 0.864340 0.0702(13) Uani 1 1 d . .
H40A H 0.309975 0.162762 0.862885 0.105 Uiso 1 1 calc GR .
H40B H 0.423879 0.146507 0.906593 0.105 Uiso 1 1 calc GR .
H40C H 0.326496 0.118877 0.883988 0.105 Uiso 1 1 calc GR .
C41 C 0.471930 0.080440 0.834840 0.0396(8) Uani 1 1 d . .
H41 H 0.473679 0.086516 0.894914 0.048 Uiso 1 1 calc R .
C42 C 0.364030 0.121560 0.598740 0.0536(10) Uani 1 1 d . .
H42A H 0.303364 0.133509 0.610656 0.064 Uiso 1 1 calc R .
H42B H 0.339363 0.106832 0.542359 0.064 Uiso 1 1 calc R .
C43 C 0.438340 0.151730 0.587030 0.0489(9) Uani 1 1 d . .
C44 C 0.495520 0.147350 0.526330 0.0487(9) Uani 1 1 d . .
C45 C 0.553880 0.103800 0.435460 0.0684(12) Uani 1 1 d . .
H45A H 0.556391 0.121658 0.388104 0.103 Uiso 1 1 calc GR .
H45B H 0.537001 0.078776 0.409065 0.103 Uiso 1 1 calc GR .
H45C H 0.621248 0.103074 0.481509 0.103 Uiso 1 1 calc GR .
C46 C 0.564530 0.174880 0.518450 0.0462(9) Uani 1 1 d . .
H46 H 0.600854 0.171964 0.474975 0.055 Uiso 1 1 calc R .
C47 C 0.581930 0.206880 0.573080 0.0416(8) Uani 1 1 d . .
C48 C 0.526880 0.210800 0.635190 0.0460(9) Uani 1 1 d . .
C49 C 0.503440 0.245270 0.759420 0.0710(13) Uani 1 1 d . .
H49A H 0.428056 0.246600 0.735283 0.107 Uiso 1 1 calc GR .
H49B H 0.529200 0.267938 0.794602 0.107 Uiso 1 1 calc GR .
H49C H 0.522723 0.223163 0.798315 0.107 Uiso 1 1 calc GR .
C50 C 0.455100 0.183720 0.640730 0.0498(9) Uani 1 1 d . .
H50 H 0.416484 0.187162 0.682299 0.060 Uiso 1 1 calc R .
C51 C 0.660530 0.236040 0.566720 0.0426(8) Uani 1 1 d . .
H51A H 0.666958 0.236027 0.504761 0.051 Uiso 1 1 calc R .
H51B H 0.635800 0.261145 0.578244 0.051 Uiso 1 1 calc R .
C52 C 0.742650 0.058530 0.992720 0.0331(7) Uani 1 1 d . .
C53 C 0.848760 0.066560 1.014460 0.0350(7) Uani 1 1 d . .
H53 H 0.878062 0.083650 1.062117 0.042 Uiso 1 1 calc R .
C54 C 0.684000 0.078060 1.041340 0.0368(7) Uani 1 1 d . .
C55 C 0.639780 0.096260 1.083350 0.0377(7) Uani 1 1 d . .
C56 C 0.591270 0.119120 1.134770 0.0362(7) Uani 1 1 d . .
C57 C 0.486460 0.113270 1.130200 0.0373(7) Uani 1 1 d . .
C58 C 0.438970 0.137490 1.180340 0.0443(8) Uani 1 1 d . .
C59 C 0.496620 0.165510 1.234070 0.0491(9) Uani 1 1 d . .
H59 H 0.464342 0.181450 1.266822 0.059 Uiso 1 1 calc R .
C60 C 0.600970 0.170980 1.241430 0.0420(8) Uani 1 1 d . .
C61 C 0.649620 0.147510 1.190940 0.0371(7) Uani 1 1 d . .
C62 C 0.755780 0.153930 1.199300 0.0458(9) Uani 1 1 d . .
H62 H 0.789077 0.139108 1.165197 0.055 Uiso 1 1 calc R .
C63 C 0.810240 0.180920 1.255280 0.0562(10) Uani 1 1 d . .
H63 H 0.881207 0.184508 1.260300 0.067 Uiso 1 1 calc R .
C64 C 0.762650 0.203690 1.306060 0.0582(11) Uani 1 1 d . .
H64 H 0.801742 0.222376 1.345124 0.070 Uiso 1 1 calc R .
C65 C 0.661100 0.198960 1.299230 0.0533(10) Uani 1 1 d . .
H65 H 0.629723 0.214518 1.333455 0.064 Uiso 1 1 calc R .
C66 C 0.333000 0.131270 1.174070 0.0574(11) Uani 1 1 d . .
H66 H 0.300434 0.147147 1.206717 0.069 Uiso 1 1 calc R .
C67 C 0.278300 0.103700 1.123490 0.0590(11) Uani 1 1 d . .
H67 H 0.207859 0.100234 1.120590 0.071 Uiso 1 1 calc R .
C68 C 0.325240 0.079620 1.074160 0.0517(9) Uani 1 1 d . .
H68 H 0.285917 0.060081 1.038417 0.062 Uiso 1 1 calc R .
C69 C 0.425680 0.084210 1.077510 0.0437(8) Uani 1 1 d . .
H69 H 0.455895 0.067773 1.044171 0.052 Uiso 1 1 calc R .
C70 C 0.925670 0.006260 0.849640 0.0345(7) Uani 1 1 d . .
C71 C 0.968080 -0.012430 0.805980 0.0364(7) Uani 1 1 d . .
C72 C 1.013660 -0.037320 0.756720 0.0356(7) Uani 1 1 d . .
C73 C 0.953920 -0.067470 0.708210 0.0381(7) Uani 1 1 d . .
C74 C 1.000050 -0.092920 0.660830 0.0430(8) Uani 1 1 d . .
C75 C 1.101560 -0.087450 0.660790 0.0485(9) Uani 1 1 d . .
H75 H 1.131288 -0.104440 0.628278 0.058 Uiso 1 1 calc R .
C76 C 1.161190 -0.057760 0.707050 0.0433(8) Uani 1 1 d . .
C77 C 1.117210 -0.032280 0.757020 0.0379(7) Uani 1 1 d . .
C78 C 1.180470 -0.002870 0.805560 0.0454(9) Uani 1 1 d . .
H78 H 1.153350 0.014062 0.840136 0.054 Uiso 1 1 calc R .
C79 C 1.279260 0.001290 0.803050 0.0555(10) Uani 1 1 d . .
H79 H 1.320188 0.021250 0.835469 0.067 Uiso 1 1 calc R .
C80 C 1.322090 -0.023730 0.752750 0.0586(11) Uani 1 1 d . .
H80 H 1.391095 -0.020341 0.751153 0.070 Uiso 1 1 calc R .
C81 C 1.265530 -0.052080 0.707570 0.0530(10) Uani 1 1 d . .
H81 H 1.295609 -0.068894 0.674938 0.064 Uiso 1 1 calc R .
C82 C 0.939340 -0.123970 0.614330 0.0534(10) Uani 1 1 d . .
H82 H 0.969493 -0.141728 0.583955 0.064 Uiso 1 1 calc R .
C83 C 0.840440 -0.128080 0.613470 0.0558(10) Uani 1 1 d . .
H83 H 0.801546 -0.148736 0.582412 0.067 Uiso 1 1 calc R .
C84 C 0.793620 -0.102280 0.657830 0.0546(10) Uani 1 1 d . .
H84 H 0.723011 -0.105289 0.654859 0.066 Uiso 1 1 calc R .
C85 C 0.848140 -0.073190 0.704740 0.0462(9) Uani 1 1 d . .
H85 H 0.815892 -0.056397 0.735677 0.055 Uiso 1 1 calc R .
C86 C 0.852940 0.155810 0.510870 0.0639(12) Uani 1 1 d . .
H86A H 0.812678 0.143623 0.454944 0.096 Uiso 1 1 calc GR .
H86B H 0.865364 0.137908 0.560883 0.096 Uiso 1 1 calc GR .
H86C H 0.919184 0.164289 0.504321 0.096 Uiso 1 1 calc GR .

loop_
_atom_site_aniso_label
_atom_site_aniso_U_11
_atom_site_aniso_U_22
_atom_site_aniso_U_33
_atom_site_aniso_U_23
_atom_site_aniso_U_13
_atom_site_aniso_U_12
C1 0.206(4) 0.204(4) 0.210(4) 0.038(3) 0.070(3) 0.021(3)
C2 0.200(4) 0.194(4) 0.188(4) 0.026(4) 0.062(4) 0.010(3)
C3 0.197(7) 0.198(6) 0.167(6) 0.059(6) 0.022(5) -0.037(6)
C4 0.208(7) 0.170(6) 0.189(6) 0.058(5) 0.074(5) 0.011(5)
O2 0.167(4) 0.143(4) 0.062(2) 0.033(3) 0.041(3) 0.078(4)
C5 0.212(9) 0.181(8) 0.060(4) 0.017(4) 0.052(5) 0.138(7)
C6 0.186(9) 0.189(9) 0.096(5) 0.048(6) 0.063(6) 0.111(8)
C7 0.086(5) 0.167(8) 0.179(9) 0.048(7) 0.044(5) -0.027(5)
C8 0.155(7) 0.064(4) 0.131(6) -0.021(4) 0.040(5) -0.002(4)
O3 0.164(5) 0.284(7) 0.188(6) -0.025(6) 0.075(5) -0.017(6)
C9 0.137(4) 0.203(5) 0.160(5) 0.027(4) 0.068(4) -0.010(4)
C10 0.158(6) 0.191(6) 0.157(6) 0.025(5) 0.069(5) 0.027(5)
C11 0.176(4) 0.199(5) 0.182(4) 0.024(4) 0.040(4) -0.011(4)
C87 0.212(7) 0.234(7) 0.221(7) 0.035(6) 0.017(6) -0.012(6)
O4 0.0542(16) 0.0629(17) 0.0390(14) -0.0127(12) 0.0125(12) 0.0095(13)
O5 0.0481(15) 0.0628(17) 0.0407(14) -0.0121(12) 0.0083(12) 0.0002(12)
O6 0.0592(16) 0.0534(16) 0.0510(16) 0.0104(12) 0.0332(13) 0.0107(12)
O7 0.0532(15) 0.0393(13) 0.0383(13) -0.0023(10) 0.0201(11) -0.0039(11)
O8 0.0493(14) 0.0524(15) 0.0428(14) -0.0084(11) 0.0156(12) 0.0022(12)
O9 0.0531(16) 0.0573(17) 0.0627(18) 0.0081(13) 0.0235(14) 0.0171(13)
O10 0.0639(19) 0.070(2) 0.071(2) -0.0212(16) 0.0263(16) -0.0178(15)
O11 0.0665(18) 0.0569(17) 0.0505(16) -0.0060(13) 0.0260(14) 0.0078(13)
C12 0.050(2) 0.0398(19) 0.0314(17) -0.0014(14) 0.0140(15) -0.0002(15)
C13 0.0452(19) 0.0372(18) 0.0342(18) 0.0025(14) 0.0127(15) 0.0013(14)
C14 0.0452(19) 0.0359(18) 0.0357(18) -0.0001(14) 0.0120(15) 0.0037(14)
C15 0.048(2) 0.0376(18) 0.0332(18) -0.0006(14) 0.0122(15) -0.0037(15)
C16 0.051(2) 0.087(3) 0.043(2) -0.024(2) 0.0167(18) -0.009(2)
C17 0.0408(18) 0.0349(17) 0.0377(18) 0.0063(14) 0.0109(14) -0.0027(14)
C18 0.0434(19) 0.0400(19) 0.042(2) 0.0035(15) 0.0154(16) 0.0042(15)
C19 0.0401(18) 0.0411(19) 0.047(2) 0.0073(16) 0.0132(16) -0.0037(15)
C20 0.0289(16) 0.0386(18) 0.046(2) 0.0064(15) 0.0105(14) -0.0002(13)
C21 0.0350(17) 0.047(2) 0.0389(19) 0.0059(15) 0.0160(14) 0.0049(14)
C22 0.086(3) 0.062(3) 0.061(3) 0.002(2) 0.048(3) 0.012(2)
C23 0.0328(16) 0.0360(17) 0.0443(19) 0.0004(14) 0.0155(14) 0.0031(13)
C24 0.0280(15) 0.0369(17) 0.0388(18) 0.0015(14) 0.0109(13) 0.0008(13)
C25 0.0334(16) 0.0383(18) 0.0369(18) 0.0017(14) 0.0111(14) -0.0019(13)
C26 0.081(3) 0.046(2) 0.047(2) -0.0076(17) 0.027(2) -0.002(2)
C27 0.0364(17) 0.0339(17) 0.0415(19) -0.0014(14) 0.0124(14) -0.0016(13)
C28 0.0308(16) 0.0360(17) 0.0419(19) 0.0050(14) 0.0116(14) 0.0027(13)
C29 0.0338(16) 0.0317(16) 0.0355(17) 0.0042(13) 0.0136(13) 0.0024(13)
C30 0.0347(16) 0.0321(16) 0.0329(17) 0.0029(13) 0.0133(13) 0.0036(13)
C31 0.0357(17) 0.0321(16) 0.0373(18) -0.0015(13) 0.0131(14) 0.0010(13)
C32 0.0338(16) 0.0317(16) 0.0345(17) 0.0022(13) 0.0140(13) 0.0013(13)
C33 0.0346(17) 0.0388(18) 0.0393(18) 0.0004(14) 0.0164(14) -0.0018(14)
C34 0.0291(16) 0.0432(19) 0.0404(18) -0.0009(14) 0.0134(14) -0.0042(13)
C35 0.0360(17) 0.046(2) 0.0426(19) -0.0039(15) 0.0158(15) -0.0041(15)
C36 0.081(3) 0.073(3) 0.047(2) -0.015(2) 0.022(2) 0.010(2)
C37 0.0413(19) 0.058(2) 0.039(2) -0.0038(17) 0.0138(16) -0.0065(17)
C38 0.0353(18) 0.056(2) 0.045(2) 0.0062(17) 0.0091(15) -0.0017(16)
C39 0.0370(18) 0.047(2) 0.053(2) 0.0023(17) 0.0166(16) 0.0021(15)
C40 0.067(3) 0.075(3) 0.068(3) -0.009(2) 0.019(2) 0.026(2)
C41 0.0350(17) 0.046(2) 0.0405(19) -0.0008(15) 0.0149(15) -0.0011(14)
C42 0.039(2) 0.070(3) 0.049(2) 0.0136(19) 0.0088(17) 0.0027(18)
C43 0.042(2) 0.058(2) 0.044(2) 0.0116(17) 0.0083(16) 0.0066(17)
C44 0.047(2) 0.056(2) 0.041(2) 0.0012(17) 0.0087(17) 0.0017(17)
C45 0.081(3) 0.058(3) 0.072(3) -0.011(2) 0.031(3) -0.004(2)
C46 0.044(2) 0.058(2) 0.0369(19) 0.0005(16) 0.0115(15) 0.0029(17)
C47 0.0417(19) 0.046(2) 0.0336(18) 0.0060(15) 0.0064(14) 0.0083(15)
C48 0.046(2) 0.050(2) 0.041(2) 0.0051(16) 0.0112(16) 0.0123(16)
C49 0.086(3) 0.080(3) 0.057(3) -0.006(2) 0.037(3) 0.016(3)
C50 0.045(2) 0.062(2) 0.044(2) 0.0098(18) 0.0154(17) 0.0151(18)
C51 0.050(2) 0.044(2) 0.0328(18) 0.0040(15) 0.0095(15) 0.0090(16)
C52 0.0358(16) 0.0343(17) 0.0327(17) 0.0016(13) 0.0157(13) 0.0028(13)
C53 0.0375(17) 0.0346(17) 0.0356(17) -0.0013(13) 0.0148(14) 0.0010(13)
C54 0.0357(17) 0.0401(18) 0.0377(18) -0.0023(14) 0.0156(14) -0.0008(14)
C55 0.0369(17) 0.0403(18) 0.0392(18) -0.0035(14) 0.0163(15) -0.0014(14)
C56 0.0374(17) 0.0392(18) 0.0363(18) -0.0002(14) 0.0175(14) 0.0044(14)
C57 0.0386(18) 0.0401(18) 0.0367(18) 0.0023(14) 0.0166(14) 0.0045(14)
C58 0.0432(19) 0.053(2) 0.043(2) 0.0041(16) 0.0227(16) 0.0096(16)
C59 0.056(2) 0.051(2) 0.047(2) -0.0059(17) 0.0256(18) 0.0117(18)
C60 0.055(2) 0.0376(18) 0.0359(18) -0.0016(14) 0.0178(16) 0.0052(16)
C61 0.0405(18) 0.0381(18) 0.0341(17) -0.0012(14) 0.0131(14) 0.0024(14)
C62 0.044(2) 0.047(2) 0.048(2) -0.0056(16) 0.0155(17) -0.0028(16)
C63 0.050(2) 0.055(2) 0.059(3) -0.0053(19) 0.0092(19) -0.0065(18)
C64 0.071(3) 0.049(2) 0.047(2) -0.0072(18) 0.005(2) -0.009(2)
C65 0.076(3) 0.044(2) 0.038(2) -0.0067(16) 0.0159(19) 0.0033(19)
C66 0.045(2) 0.074(3) 0.062(3) 0.000(2) 0.028(2) 0.010(2)
C67 0.038(2) 0.079(3) 0.065(3) 0.007(2) 0.0226(19) 0.004(2)
C68 0.042(2) 0.062(2) 0.051(2) 0.0042(19) 0.0141(17) -0.0070(18)
C69 0.045(2) 0.047(2) 0.043(2) 0.0004(16) 0.0198(16) -0.0019(16)
C70 0.0343(16) 0.0348(17) 0.0364(17) 0.0031(14) 0.0136(14) 0.0030(13)
C71 0.0351(17) 0.0403(18) 0.0357(18) 0.0023(14) 0.0133(14) 0.0019(14)
C72 0.0365(17) 0.0385(18) 0.0347(17) 0.0008(14) 0.0152(14) 0.0046(14)
C73 0.0379(17) 0.0461(19) 0.0318(17) -0.0004(14) 0.0125(14) 0.0028(14)
C74 0.049(2) 0.046(2) 0.0364(19) -0.0041(15) 0.0159(16) 0.0059(16)
C75 0.054(2) 0.050(2) 0.049(2) -0.0049(17) 0.0277(18) 0.0084(17)
C76 0.0435(19) 0.047(2) 0.047(2) 0.0033(16) 0.0256(16) 0.0084(16)
C77 0.0382(17) 0.0403(18) 0.0393(18) 0.0023(14) 0.0180(15) 0.0047(14)
C78 0.044(2) 0.041(2) 0.056(2) -0.0006(16) 0.0226(17) 0.0025(15)
C79 0.043(2) 0.053(2) 0.075(3) 0.003(2) 0.024(2) -0.0033(17)
C80 0.041(2) 0.062(3) 0.081(3) 0.013(2) 0.032(2) 0.0033(19)
C81 0.048(2) 0.061(3) 0.061(3) 0.006(2) 0.033(2) 0.0096(19)
C82 0.065(3) 0.055(2) 0.040(2) -0.0116(17) 0.0163(19) 0.0013(19)
C83 0.060(3) 0.060(3) 0.042(2) -0.0098(18) 0.0054(18) -0.009(2)
C84 0.042(2) 0.068(3) 0.051(2) -0.005(2) 0.0109(18) -0.0064(18)
C85 0.0368(18) 0.058(2) 0.045(2) -0.0044(17) 0.0136(16) 0.0012(16)
C86 0.071(3) 0.063(3) 0.059(3) -0.021(2) 0.023(2) 0.009(2)

loop_
_atom_type_symbol
_atom_type_description
_atom_type_scat_dispersion_real
_atom_type_scat_dispersion_imag
_atom_type_scat_source
C C 0.0148 0.0070 'International Tables Vol C Tables 4.2.6.8 and 6.1.1.4'
H H 0.0000 0.0000 'International Tables Vol C Tables 4.2.6.8 and 6.1.1.4'
O O 0.0412 0.0250 'International Tables Vol C Tables 4.2.6.8 and 6.1.1.4'

loop_
_geom_angle_atom_site_label_1
_geom_angle_atom_site_label_2
_geom_angle_atom_site_label_3
_geom_angle
C1 O1 H1 109.5
O1 C1 H1A 103.6
O1 C1 C4 85.3
C2 C1 O1 134.5
C2 C1 H1A 103.6
C2 C1 C4 122.1
C4 C1 H1A 103.6
C1 C2 H2A 103.4
C1 C2 H2B 103.4
C1 C2 C3 135.1
H2A C2 H2B 105.2
C3 C2 H2A 103.4
C3 C2 H2B 103.4
C2 C3 H3A 109.5
C2 C3 H3B 109.5
C2 C3 H3C 109.5
H3A C3 H3B 109.5
H3A C3 H3C 109.5
H3B C3 H3C 109.5
C1 C4 H4A 109.5
C1 C4 H4B 109.5
C1 C4 H4C 109.5
H4A C4 H4B 109.5
H4A C4 H4C 109.5
H4B C4 H4C 109.5
O2 C5 C6 125.3
O2 C5 C8 119.5
C6 C5 C8 115.1
C5 C6 H6A 109.4
C5 C6 H6B 109.4
C5 C6 C7 111.0
H6A C6 H6B 108.0
C7 C6 H6A 109.4
C7 C6 H6B 109.4
C6 C7 H7A 109.5
C6 C7 H7B 109.5
C6 C7 H7C 109.5
H7A C7 H7B 109.5
H7A C7 H7C 109.5
H7B C7 H7C 109.5
C5 C8 H8A 109.5
C5 C8 H8B 109.5
C5 C8 H8C 109.5
H8A C8 H8B 109.5
H8A C8 H8C 109.5
H8B C8 H8C 109.5
O3 C9 C10 126.0
O3 C9 C11 136.9
C10 C9 C11 96.9
C9 C10 H10A 109.5
C9 C10 H10B 109.5
C9 C10 H10C 109.5
H10A C10 H10B 109.5
H10A C10 H10C 109.5
H10B C10 H10C 109.5
C9 C11 H11A 112.6
C9 C11 H11B 112.6
C9 C11 C87 96.0
H11A C11 H11B 110.1
C87 C11 H11A 112.6
C87 C11 H11B 112.6
C11 C87 H87A 109.5
C11 C87 H87B 109.5
C11 C87 H87C 109.5
H87A C87 H87B 109.5
H87A C87 H87C 109.5
H87B C87 H87C 109.5
C12 O4 C86 117.9
C15 O5 C16 117.0
C21 O6 C22 117.5
C25 O7 C26 117.8
C35 O8 C36 117.6
C39 O9 C40 117.2
C44 O10 C45 117.8
C48 O11 C49 117.9
O4 C12 C13 115.5
O4 C12 C18 124.1
C18 C12 C13 120.4
C12 C13 C51 120.0
C14 C13 C12 117.8
C14 C13 C51 122.1
C13 C14 H14 119.2
C13 C14 C15 121.7
C15 C14 H14 119.2
O5 C15 C14 123.0
O5 C15 C17 117.0
C17 C15 C14 119.9
O5 C16 H16A 109.5
O5 C16 H16B 109.5
O5 C16 H16C 109.5
H16A C16 H16B 109.5
H16A C16 H16C 109.5
H16B C16 H16C 109.5
C15 C17 C18 118.5
C15 C17 C19 121.9
C18 C17 C19 119.5
C12 C18 C17 121.6
C12 C18 H18 119.2
C17 C18 H18 119.2
C17 C19 H19A 109.2
C17 C19 H19B 109.2
H19A C19 H19B 107.9
C20 C19 C17 111.9
C20 C19 H19A 109.2
C20 C19 H19B 109.2
C21 C20 C19 122.2
C21 C20 C27 118.1
C27 C20 C19 119.6
O6 C21 C20 115.8
O6 C21 C23 123.7
C23 C21 C20 120.5
O6 C22 H22A 109.5
O6 C22 H22B 109.5
O6 C22 H22C 109.5
H22A C22 H22B 109.5
H22A C22 H22C 109.5
H22B C22 H22C 109.5
C21 C23 H23 119.3
C21 C23 C24 121.3
C24 C23 H23 119.3
C23 C24 C28 120.3
C25 C24 C23 118.6
C25 C24 C28 121.1
O7 C25 C24 116.5
O7 C25 C27 123.3
C24 C25 C27 120.2
O7 C26 H26A 109.5
O7 C26 H26B 109.5
O7 C26 H26C 109.5
H26A C26 H26B 109.5
H26A C26 H26C 109.5
H26B C26 H26C 109.5
C20 C27 C25 121.2
C20 C27 H27 119.4
C25 C27 H27 119.4
C24 C28 H28A 109.2
C24 C28 H28B 109.2
C24 C28 C29 112.2
H28A C28 H28B 107.9
C29 C28 H28A 109.2
C29 C28 H28B 109.2
C30 C29 C28 121.7
C53 C29 C28 120.5
C53 C29 C30 117.8
C29 C30 C70 122.6
C31 C30 C29 119.7
C31 C30 C70 117.6
C30 C31 H31 118.8
C32 C31 C30 122.5
C32 C31 H31 118.8
C31 C32 C33 120.6
C31 C32 C52 117.9
C52 C32 C33 121.5
C32 C33 H33A 109.1
C32 C33 H33B 109.1
C32 C33 C34 112.4
H33A C33 H33B 107.9
C34 C33 H33A 109.1
C34 C33 H33B 109.1
C35 C34 C33 121.1
C41 C34 C33 120.8
C41 C34 C35 118.1
O8 C35 C34 115.7
O8 C35 C37 123.7
C37 C35 C34 120.5
O8 C36 H36A 109.5
O8 C36 H36B 109.5
O8 C36 H36C 109.5
H36A C36 H36B 109.5
H36A C36 H36C 109.5
H36B C36 H36C 109.5
C35 C37 H37 119.4
C35 C37 C38 121.3
C38 C37 H37 119.4
C37 C38 C39 118.3
C37 C38 C42 119.8
C39 C38 C42 121.8
O9 C39 C38 116.1
O9 C39 C41 123.2
C41 C39 C38 120.6
O9 C40 H40A 109.5
O9 C40 H40B 109.5
O9 C40 H40C 109.5
H40A C40 H40B 109.5
H40A C40 H40C 109.5
H40B C40 H40C 109.5
C34 C41 H41 119.5
C39 C41 C34 121.1
C39 C41 H41 119.5
C38 C42 H42A 109.5
C38 C42 H42B 109.5
C38 C42 C43 110.9
H42A C42 H42B 108.0
C43 C42 H42A 109.5
C43 C42 H42B 109.5
C44 C43 C42 121.4
C50 C43 C42 120.4
C50 C43 C44 118.1
O10 C44 C43 116.4
O10 C44 C46 123.3
C46 C44 C43 120.3
O10 C45 H45A 109.5
O10 C45 H45B 109.5
O10 C45 H45C 109.5
H45A C45 H45B 109.5
H45A C45 H45C 109.5
H45B C45 H45C 109.5
C44 C46 H46 119.3
C44 C46 C47 121.5
C47 C46 H46 119.3
C46 C47 C51 121.2
C48 C47 C46 118.2
C48 C47 C51 120.6
O11 C48 C47 116.1
O11 C48 C50 123.8
C47 C48 C50 120.1
O11 C49 H49A 109.5
O11 C49 H49B 109.5
O11 C49 H49C 109.5
H49A C49 H49B 109.5
H49A C49 H49C 109.5
H49B C49 H49C 109.5
C43 C50 H50 119.1
C48 C50 C43 121.7
C48 C50 H50 119.1
C13 C51 C47 112.4
C13 C51 H51A 109.1
C13 C51 H51B 109.1
C47 C51 H51A 109.1
C47 C51 H51B 109.1
H51A C51 H51B 107.9
C32 C52 C53 119.5
C32 C52 C54 122.9
C53 C52 C54 117.6
C29 C53 C52 122.5
C29 C53 H53 118.8
C52 C53 H53 118.8
C55 C54 C52 175.6
C54 C55 C56 177.2
C57 C56 C55 120.5
C61 C56 C55 119.1
C61 C56 C57 120.4
C56 C57 C58 119.1
C56 C57 C69 122.6
C69 C57 C58 118.3
C59 C58 C57 119.8
C59 C58 C66 122.1
C66 C58 C57 118.2
C58 C59 H59 119.1
C58 C59 C60 121.8
C60 C59 H59 119.1
C59 C60 C61 119.4
C59 C60 C65 121.7
C65 C60 C61 118.9
C56 C61 C60 119.4
C56 C61 C62 122.5
C62 C61 C60 118.1
C61 C62 H62 119.5
C63 C62 C61 121.1
C63 C62 H62 119.5
C62 C63 H63 119.6
C62 C63 C64 120.8
C64 C63 H63 119.6
C63 C64 H64 119.9
C65 C64 C63 120.2
C65 C64 H64 119.9
C60 C65 H65 119.5
C64 C65 C60 120.9
C64 C65 H65 119.5
C58 C66 H66 119.1
C67 C66 C58 121.8
C67 C66 H66 119.1
C66 C67 H67 119.9
C66 C67 C68 120.1
C68 C67 H67 119.9
C67 C68 H68 119.7
C69 C68 C67 120.7
C69 C68 H68 119.7
C57 C69 H69 119.5
C68 C69 C57 121.0
C68 C69 H69 119.5
C71 C70 C30 173.6
C70 C71 C72 174.9
C73 C72 C71 119.1
C77 C72 C71 120.4
C77 C72 C73 120.6
C72 C73 C74 119.2
C72 C73 C85 122.4
C74 C73 C85 118.4
C73 C74 C82 118.4
C75 C74 C73 119.7
C75 C74 C82 121.8
C74 C75 H75 119.0
C74 C75 C76 122.0
C76 C75 H75 119.0
C75 C76 C77 119.3
C75 C76 C81 122.3
C81 C76 C77 118.4
C72 C77 C76 119.2
C72 C77 C78 122.6
C78 C77 C76 118.2
C77 C78 H78 119.6
C79 C78 C77 120.7
C79 C78 H78 119.6
C78 C79 H79 119.6
C78 C79 C80 120.9
C80 C79 H79 119.6
C79 C80 H80 120.0
C81 C80 C79 120.0
C81 C80 H80 120.0
C76 C81 H81 119.2
C80 C81 C76 121.7
C80 C81 H81 119.2
C74 C82 H82 119.7
C83 C82 C74 120.7
C83 C82 H82 119.7
C82 C83 H83 119.5
C82 C83 C84 121.0
C84 C83 H83 119.5
C83 C84 H84 119.7
C85 C84 C83 120.7
C85 C84 H84 119.7
C73 C85 H85 119.6
C84 C85 C73 120.7
C84 C85 H85 119.6
O4 C86 H86A 109.5
O4 C86 H86B 109.5
O4 C86 H86C 109.5
H86A C86 H86B 109.5
H86A C86 H86C 109.5
H86B C86 H86C 109.5

loop_
_geom_bond_atom_site_label_1
_geom_bond_atom_site_label_2
_geom_bond_distance
O1 H1 0.8400
O1 C1 1.4871
C1 H1A 1.0000
C1 C2 1.3819
C1 C4 1.5713
C2 H2A 0.9900
C2 H2B 0.9900
C2 C3 1.4634
C3 H3A 0.9800
C3 H3B 0.9800
C3 H3C 0.9800
C4 H4A 0.9800
C4 H4B 0.9800
C4 H4C 0.9800
O2 C5 1.2544
C5 C6 1.3369
C5 C8 1.6422
C6 H6A 0.9900
C6 H6B 0.9900
C6 C7 1.5220
C7 H7A 0.9800
C7 H7B 0.9800
C7 H7C 0.9800
C8 H8A 0.9800
C8 H8B 0.9800
C8 H8C 0.9800
O3 C9 1.2392
C9 C10 1.4174
C9 C11 1.4472
C10 H10A 0.9800
C10 H10B 0.9800
C10 H10C 0.9800
C11 H11A 0.9900
C11 H11B 0.9900
C11 C87 1.6306
C87 H87A 0.9800
C87 H87B 0.9800
C87 H87C 0.9800
O4 C12 1.3729
O4 C86 1.4108
O5 C15 1.3771
O5 C16 1.4226
O6 C21 1.3842
O6 C22 1.4132
O7 C25 1.3732
O7 C26 1.4210
O8 C35 1.3755
O8 C36 1.4318
O9 C39 1.3795
O9 C40 1.4188
O10 C44 1.3758
O10 C45 1.4069
O11 C48 1.3731
O11 C49 1.4096
C12 C13 1.3928
C12 C18 1.3846
C13 C14 1.3873
C13 C51 1.5083
C14 H14 0.9500
C14 C15 1.3954
C15 C17 1.3841
C16 H16A 0.9800
C16 H16B 0.9800
C16 H16C 0.9800
C17 C18 1.3855
C17 C19 1.5251
C18 H18 0.9500
C19 H19A 0.9900
C19 H19B 0.9900
C19 C20 1.5103
C20 C21 1.3908
C20 C27 1.3935
C21 C23 1.3861
C22 H22A 0.9800
C22 H22B 0.9800
C22 H22C 0.9800
C23 H23 0.9500
C23 C24 1.3867
C24 C25 1.3863
C24 C28 1.5136
C25 C27 1.3947
C26 H26A 0.9800
C26 H26B 0.9800
C26 H26C 0.9800
C27 H27 0.9500
C28 H28A 0.9900
C28 H28B 0.9900
C28 C29 1.5159
C29 C30 1.4036
C29 C53 1.3831
C30 C31 1.4029
C30 C70 1.4244
C31 H31 0.9500
C31 C32 1.3822
C32 C33 1.5111
C32 C52 1.4038
C33 H33A 0.9900
C33 H33B 0.9900
C33 C34 1.5167
C34 C35 1.3970
C34 C41 1.3933
C35 C37 1.3890
C36 H36A 0.9800
C36 H36B 0.9800
C36 H36C 0.9800
C37 H37 0.9500
C37 C38 1.3893
C38 C39 1.3923
C38 C42 1.5110
C39 C41 1.3911
C40 H40A 0.9800
C40 H40B 0.9800
C40 H40C 0.9800
C41 H41 0.9500
C42 H42A 0.9900
C42 H42B 0.9900
C42 C43 1.5199
C43 C44 1.3925
C43 C50 1.3908
C44 C46 1.3852
C45 H45A 0.9800
C45 H45B 0.9800
C45 H45C 0.9800
C46 H46 0.9500
C46 C47 1.3989
C47 C48 1.3877
C47 C51 1.5117
C48 C50 1.3905
C49 H49A 0.9800
C49 H49B 0.9800
C49 H49C 0.9800
C50 H50 0.9500
C51 H51A 0.9900
C51 H51B 0.9900
C52 C53 1.4059
C52 C54 1.4270
C53 H53 0.9500
C54 C55 1.1973
C55 C56 1.4282
C56 C57 1.4160
C56 C61 1.4152
C57 C58 1.4345
C57 C69 1.4224
C58 C59 1.3854
C58 C66 1.4272
C59 H59 0.9500
C59 C60 1.3979
C60 C61 1.4320
C60 C65 1.4257
C61 C62 1.4239
C62 H62 0.9500
C62 C63 1.3591
C63 H63 0.9500
C63 C64 1.4117
C64 H64 0.9500
C64 C65 1.3587
C65 H65 0.9500
C66 H66 0.9500
C66 C67 1.3373
C67 H67 0.9500
C67 C68 1.4185
C68 H68 0.9500
C68 C69 1.3561
C69 H69 0.9500
C70 C71 1.2087
C71 C72 1.4245
C72 C73 1.4205
C72 C77 1.4128
C73 C74 1.4224
C73 C85 1.4326
C74 C75 1.3890
C74 C82 1.4397
C75 H75 0.9500
C75 C76 1.3952
C76 C77 1.4324
C76 C81 1.4254
C77 C78 1.4215
C78 H78 0.9500
C78 C79 1.3582
C79 H79 0.9500
C79 C80 1.4165
C80 H80 0.9500
C80 C81 1.3355
C81 H81 0.9500
C82 H82 0.9500
C82 C83 1.3438
C83 H83 0.9500
C83 C84 1.4063
C84 H84 0.9500
C84 C85 1.3543
C85 H85 0.9500
C86 H86A 0.9800
C86 H86B 0.9800
C86 H86C 0.9800
